data_2017373
loop_
_publ_author_name
'Al-Far, Rawhi H.'
'Haddad, Salim F.'
'Ali, Basem Fares'

_publ_section_title
;
 Three isomorphous 2,6-dibromopyridinium tetrabromidometallates:
 (C~5~H~4~Br~2~N)~2~[<i>M</i>Br~4~]&#x00B7;2H~2~O (<i>M</i> = Cu, Cd
 and Hg)
;
_journal_coeditor_code BG3107
_journal_issue 11
_journal_name_full 'Acta Crystallographica Section C'
_journal_page_first m451
_journal_page_last m454
_journal_paper_doi 10.1107/S010827010903772X
_journal_volume 65
_journal_year 2009
_chemical_formula_iupac '(C5 H4 Br2 N)2 [Cd Br4], 2H2 O'
_chemical_formula_moiety '2(C5 H4 Br2 N +), Br4 Cd 2-, 2(H2 O)'
_chemical_formula_sum 'C10 H12 Br8 Cd N2 O2'
_chemical_formula_weight 943.83
_chemical_name_systematic
;
bis(2,6-dibromopyridinium) tetrabromidocadmate(II) dihydrate
;
_space_group_IT_number 56
_symmetry_cell_setting orthorhombic
_symmetry_space_group_name_Hall '-P 2ab 2ac'
_symmetry_space_group_name_H-M 'P c c n'
_atom_sites_solution_hydrogens geom
_atom_sites_solution_primary direct
_atom_sites_solution_secondary difmap
_audit_creation_method SHELXL-97
_cell_angle_alpha 90.00
_cell_angle_beta 90.00
_cell_angle_gamma 90.00
_cell_formula_units_Z 4
_cell_length_a 10.6168(7)
_cell_length_b 13.5358(9)
_cell_length_c 15.6473(11)
_cell_measurement_reflns_used 5378
_cell_measurement_temperature 296(2)
_cell_measurement_theta_max 28.482
_cell_measurement_theta_min 2.438
_cell_volume 2248.6(3)
_computing_cell_refinement 'SAINTPlus (Bruker, 2001)'
_computing_data_collection 'SMART (Bruker, 2001)'
_computing_data_reduction 'SAINTPlus (Bruker, 2001)'
_computing_molecular_graphics 'XP, SHELXTL (Sheldrick, 2008)'
_computing_publication_material 'XCIF, SHELXTL (Sheldrick, 2008)'
_computing_structure_refinement 'XL, SHELXTL  (Sheldrick, 2008)'
_computing_structure_solution 'XS, SHELXTL (Sheldrick, 2008)'
_diffrn_ambient_temperature 296(2)
_diffrn_detector_area_resol_mean 8.3
_diffrn_measured_fraction_theta_full 0.996
_diffrn_measured_fraction_theta_max 0.996
_diffrn_measurement_device_type 'Bruker/Siemens SMART APEX'
_diffrn_measurement_method '\w scan'
_diffrn_radiation_monochromator graphite
_diffrn_radiation_source 'fine-focus sealed tube'
_diffrn_radiation_type MoK\a
_diffrn_radiation_wavelength 0.71073
_diffrn_reflns_av_R_equivalents 0.0675
_diffrn_reflns_av_sigmaI/netI 0.0399
_diffrn_reflns_limit_h_max 12
_diffrn_reflns_limit_h_min -12
_diffrn_reflns_limit_k_max 16
_diffrn_reflns_limit_k_min -16
_diffrn_reflns_limit_l_max 18
_diffrn_reflns_limit_l_min -18
_diffrn_reflns_number 20158
_diffrn_reflns_theta_full 25.23
_diffrn_reflns_theta_max 25.23
_diffrn_reflns_theta_min 2.76
_diffrn_standards_decay_% 0.01
_exptl_absorpt_coefficient_mu 15.193
_exptl_absorpt_correction_T_max 0.5506
_exptl_absorpt_correction_T_min 0.1114
_exptl_absorpt_correction_type multi-scan
_exptl_absorpt_process_details '(SADABS; Bruker, 2001)'
_exptl_crystal_colour colourless
_exptl_crystal_density_diffrn 2.788
_exptl_crystal_density_method 'not measured'
_exptl_crystal_description parallepiped
_exptl_crystal_F_000 1720
_exptl_crystal_size_max 0.16
_exptl_crystal_size_mid 0.16
_exptl_crystal_size_min 0.04
_refine_diff_density_max 0.431
_refine_diff_density_min -0.389
_refine_ls_extinction_method none
_refine_ls_goodness_of_fit_ref 1.037
_refine_ls_hydrogen_treatment constr
_refine_ls_matrix_type full
_refine_ls_number_parameters 105
_refine_ls_number_reflns 2034
_refine_ls_number_restraints 0
_refine_ls_restrained_S_all 1.046
_refine_ls_R_factor_all 0.0410
_refine_ls_R_factor_gt 0.0271
_refine_ls_shift/su_max 0.001
_refine_ls_shift/su_mean 0.000
_refine_ls_structure_factor_coef Fsqd
_refine_ls_weighting_details 'calc w=1/[s^2^(Fo^2^)+(0.0268P)^2^] where P=(Fo^2^+2Fc^2^)/3'
_refine_ls_weighting_scheme calc
_refine_ls_wR_factor_gt 0.0591
_refine_ls_wR_factor_ref 0.0640
_reflns_number_gt 1607
_reflns_number_total 2034
_reflns_threshold_expression I>2\s(I)
_cod_data_source_file bg3107.cif
_cod_data_source_block II
_cod_original_sg_symbol_Hall '-P 2ab 2ac '
_cod_database_code 2017373
_cod_database_fobs_code 2017373

loop_
_symmetry_equiv_pos_as_xyz
'x, y, z'
'-x+1/2, -y+1/2, z'
'-x, y+1/2, -z+1/2'
'x+1/2, -y, -z+1/2'
'-x, -y, -z'
'x-1/2, y-1/2, -z'
'x, -y-1/2, z-1/2'
'-x-1/2, y, z-1/2'

loop_
_atom_site_type_symbol
_atom_site_label
_atom_site_fract_x
_atom_site_fract_y
_atom_site_fract_z
_atom_site_U_iso_or_equiv
_atom_site_adp_type
_atom_site_calc_flag
_atom_site_refinement_flags
_atom_site_occupancy
_atom_site_disorder_assembly
_atom_site_disorder_group
N N1 0.3993(3) 0.1188(3) 0.1583(2) 0.0353(9) Uani d . 1 . .
H H1 0.4803 0.1203 0.1579 0.042 Uiso calc R 1 . .
Br Br1 0.61989(4) 0.35982(4) 0.30928(3) 0.04893(16) Uani d . 1 . .
Cd Cd1 0.7500 0.2500 0.41263(3) 0.03762(15) Uani d S 1 . .
O O1 0.6475(3) 0.1097(3) 0.1599(2) 0.0723(13) Uani d D 1 . .
H H1' 0.6956 0.1393 0.2009 0.108 Uiso d D 1 . .
H H2' 0.6796 0.0836 0.1210 0.108 Uiso d D 1 . .
C C2 0.3362(4) 0.1209(3) 0.0842(3) 0.0390(11) Uani d . 1 . .
Br Br2 0.87009(4) 0.37414(4) 0.50762(3) 0.05094(16) Uani d . 1 . .
C C3 0.2070(4) 0.1206(4) 0.0826(3) 0.0488(12) Uani d . 1 . .
H H3 0.1632 0.1218 0.0311 0.059 Uiso calc R 1 . .
Br Br3 0.43117(5) 0.12726(4) -0.01609(3) 0.05361(16) Uani d . 1 . .
C C4 0.1440(4) 0.1183(4) 0.1602(3) 0.0503(13) Uani d . 1 . .
H H4 0.0564 0.1187 0.1608 0.060 Uiso calc R 1 . .
Br Br4 0.43658(5) 0.10859(4) 0.33169(3) 0.05349(16) Uani d . 1 . .
C C5 0.2083(4) 0.1155(4) 0.2357(3) 0.0467(12) Uani d . 1 . .
H H5 0.1655 0.1143 0.2875 0.056 Uiso calc R 1 . .
C C6 0.3378(4) 0.1145(3) 0.2335(3) 0.0402(11) Uani d . 1 . .

loop_
_atom_site_aniso_label
_atom_site_aniso_U_11
_atom_site_aniso_U_22
_atom_site_aniso_U_33
_atom_site_aniso_U_12
_atom_site_aniso_U_13
_atom_site_aniso_U_23
N1 0.0289(18) 0.039(2) 0.038(2) -0.0010(15) -0.0020(15) 0.0024(16)
Br1 0.0422(3) 0.0584(4) 0.0462(3) 0.0062(2) -0.0018(2) 0.0138(2)
Cd1 0.0362(2) 0.0434(3) 0.0333(3) 0.0002(2) 0.000 0.000
O1 0.036(2) 0.133(4) 0.049(2) -0.0082(19) 0.0015(14) -0.009(2)
C2 0.041(3) 0.031(3) 0.045(3) -0.0023(18) 0.005(2) 0.006(2)
Br2 0.0430(3) 0.0635(4) 0.0464(3) -0.0091(2) -0.0004(2) -0.0144(2)
C3 0.043(3) 0.051(3) 0.052(3) -0.001(2) -0.011(2) 0.003(2)
Br3 0.0529(3) 0.0697(4) 0.0382(3) -0.0056(2) 0.0043(2) 0.0041(2)
C4 0.035(3) 0.060(4) 0.056(3) -0.003(2) 0.002(2) 0.003(3)
Br4 0.0546(3) 0.0683(4) 0.0377(3) -0.0061(2) -0.0046(2) 0.0006(2)
C5 0.038(2) 0.054(3) 0.049(3) 0.000(2) 0.007(2) 0.001(2)
C6 0.044(3) 0.039(3) 0.038(3) 0.000(2) -0.001(2) -0.002(2)

loop_
_atom_type_symbol
_atom_type_description
_atom_type_scat_dispersion_real
_atom_type_scat_dispersion_imag
_atom_type_scat_source
C C 0.0033 0.0016 'International Tables Vol C Tables 4.2.6.8 and 6.1.1.4'
H H 0.0000 0.0000 'International Tables Vol C Tables 4.2.6.8 and 6.1.1.4'
N N 0.0061 0.0033 'International Tables Vol C Tables 4.2.6.8 and 6.1.1.4'
Br Br -0.2901 2.4595 'International Tables Vol C Tables 4.2.6.8 and 6.1.1.4'
Cd Cd -0.8075 1.2024 'International Tables Vol C Tables 4.2.6.8 and 6.1.1.4'
O O 0.0106 0.0060 'International Tables Vol C Tables 4.2.6.8 and 6.1.1.4'

loop_
_geom_angle_atom_site_label_1
_geom_angle_atom_site_label_2
_geom_angle_atom_site_label_3
_geom_angle_site_symmetry_1
_geom_angle_site_symmetry_3
_geom_angle
_geom_angle_publ_flag
C2 N1 C6 . . 121.0(4) ?
C2 N1 H1 . . 119.5 ?
C6 N1 H1 . . 119.5 ?
Br2 Cd1 Br2 . 2_655 109.65(3) ?
Br2 Cd1 Br1 . 2_655 117.970(16) ?
Br2 Cd1 Br1 2_655 2_655 104.417(19) ?
Br2 Cd1 Br1 . . 104.417(19) ?
Br2 Cd1 Br1 2_655 . 117.970(16) ?
Br1 Cd1 Br1 2_655 . 102.90(3) ?
H1' O1 H2' . . 120.1 ?
N1 C2 C3 . . 121.1(4) ?
N1 C2 Br3 . . 117.3(3) ?
C3 C2 Br3 . . 121.6(4) ?
C2 C3 C4 . . 117.8(5) ?
C2 C3 H3 . . 121.1 ?
C4 C3 H3 . . 121.1 ?
C5 C4 C3 . . 121.2(4) ?
C5 C4 H4 . . 119.4 ?
C3 C4 H4 . . 119.4 ?
C4 C5 C6 . . 118.6(4) ?
C4 C5 H5 . . 120.7 ?
C6 C5 H5 . . 120.7 ?
N1 C6 C5 . . 120.4(4) ?
N1 C6 Br4 . . 116.7(3) ?
C5 C6 Br4 . . 122.9(3) ?

loop_
_geom_bond_atom_site_label_1
_geom_bond_atom_site_label_2
_geom_bond_site_symmetry_2
_geom_bond_distance
_geom_bond_publ_flag
N1 C2 . 1.339(5) ?
N1 C6 . 1.345(5) ?
N1 H1 . 0.8600 ?
Br1 Cd1 . 2.5947(5) ?
Cd1 Br2 . 2.5803(5) ?
Cd1 Br2 2_655 2.5803(5) ?
Cd1 Br1 2_655 2.5947(5) ?
O1 H1' . 0.9122 ?
O1 H2' . 0.7827 ?
C2 C3 . 1.372(6) ?
C2 Br3 . 1.868(4) ?
C3 C4 . 1.386(6) ?
C3 H3 . 0.9300 ?
C4 C5 . 1.365(6) ?
C4 H4 . 0.9300 ?
Br4 C6 . 1.862(4) ?
C5 C6 . 1.376(6) ?
C5 H5 . 0.9300 ?

loop_
_geom_hbond_atom_site_label_D
_geom_hbond_atom_site_label_H
_geom_hbond_atom_site_label_A
_geom_hbond_site_symmetry_A
_geom_hbond_distance_DH
_geom_hbond_distance_HA
_geom_hbond_distance_DA
_geom_hbond_angle_DHA
N1 H1 O1 . 0.86 1.78 2.639(4) 173.9
O1 H1' Br1 2_655 0.91 2.59 3.425(3) 152.2
O1 H2' Br2 7_565 0.78 2.75 3.363(3) 136.8
C4 H4 Br1 2 0.93 3.00 3.658(5) 129.3
C5 H5 Br1 2 0.93 3.07 3.685(4) 125.3

loop_
_geom_torsion_atom_site_label_1
_geom_torsion_atom_site_label_2
_geom_torsion_atom_site_label_3
_geom_torsion_atom_site_label_4
_geom_torsion_site_symmetry_1
_geom_torsion_site_symmetry_2
_geom_torsion_site_symmetry_3
_geom_torsion_site_symmetry_4
_geom_torsion
_geom_torsion_publ_flag
C6 N1 C2 C3 . . . . 1.3(6) ?
C6 N1 C2 Br3 . . . . 179.8(3) ?
N1 C2 C3 C4 . . . . 0.2(6) ?
Br3 C2 C3 C4 . . . . -178.4(4) ?
C2 C3 C4 C5 . . . . -0.6(8) ?
C3 C4 C5 C6 . . . . -0.3(8) ?
C2 N1 C6 C5 . . . . -2.2(6) ?
C2 N1 C6 Br4 . . . . 178.4(3) ?
C4 C5 C6 N1 . . . . 1.7(6) ?
C4 C5 C6 Br4 . . . . -178.9(4) ?
